data_7716266
loop_
_publ_author_name
'Wang, Jia-Ling'
'Chen, Ji-Tun'
'Yan, Han'
'Wang, Tian-Tian'
'Zhang, Yi-Quan'
'Sun, Wen-Bin'

_publ_section_title
;
 Constructing high axiality mononuclear dysprosium molecular magnets
 <i>via</i> a regulation-of-co-ligands strategy.
;
_journal_issue 26
_journal_name_full 'Dalton transactions (Cambridge, England : 2003)'
_journal_page_first 10982
_journal_page_last 10990
_journal_paper_doi 10.1039/d4dt00040d
_journal_volume 53
_journal_year 2024
_chemical_formula_moiety 'C28 H31 Dy F4 N5 O2, C24 H20 B'
_chemical_formula_sum 'C52 H51 B Dy F4 N5 O2'
_chemical_formula_weight 1027.28
_space_group_crystal_system orthorhombic
_space_group_IT_number 19
_space_group_name_Hall 'P 2ac 2ab'
_space_group_name_H-M_alt 'P 21 21 21'
_atom_sites_solution_hydrogens geom
_audit_creation_date 2023-09-20
_audit_creation_method
;
Olex2 1.5
(compiled 2023.08.24 svn.re1ec1418 for OlexSys, GUI svn.r6817)
;
_audit_update_record
;
2023-10-12 deposited with the CCDC.	2024-06-03 downloaded from the CCDC.
;
_cell_angle_alpha 90
_cell_angle_beta 90
_cell_angle_gamma 90
_cell_formula_units_Z 4
_cell_length_a 10.2351(6)
_cell_length_b 17.8266(13)
_cell_length_c 27.2325(16)
_cell_measurement_reflns_used 9630
_cell_measurement_temperature 293
_cell_measurement_theta_max 67.4520
_cell_measurement_theta_min 3.2360
_cell_volume 4968.8(5)
_computing_cell_refinement 'CrysAlisPro 1.171.42.49 (Rigaku OD, 2022)'
_computing_data_collection 'CrysAlisPro 1.171.42.49 (Rigaku OD, 2022)'
_computing_data_reduction 'CrysAlisPro 1.171.42.49 (Rigaku OD, 2022)'
_computing_molecular_graphics 'Olex2 1.5 (Dolomanov et al., 2009)'
_computing_publication_material 'Olex2 1.5 (Dolomanov et al., 2009)'
_computing_structure_refinement 'SHELXL 2018/3 (Sheldrick, 2015)'
_diffrn_ambient_temperature 293.00
_diffrn_detector 'Hybrid Pixel Array Detector'
_diffrn_detector_area_resol_mean 10.0000
_diffrn_detector_type HyPix
_diffrn_measured_fraction_theta_full 0.985
_diffrn_measured_fraction_theta_max 0.985
_diffrn_measurement_details
;
List of Runs (angles in degrees, time in seconds):

  # Type    Start    End  Width  t~exp~   \w     \q     \k     \f   Frames
#--------------------------------------------------------------------------
  1  \w    -27.00  27.00   1.00    0.30    --  -48.42  19.00  60.00   54
  2  \w   -104.00 -29.00   1.00    0.30    --  -48.42 154.00-155.00   75
  3  \w    -66.00 -22.00   1.00    5.00    --  -91.75  57.00 -60.00   44
  4  \w   -118.00 -73.00   1.00    0.30    --  -48.42-125.00  90.00   45
  5  \w   -163.00-101.00   1.00    5.00    --  -91.75-121.00 -36.00   62
  6  \w     43.00 106.00   1.00    5.00    --  106.65 -99.00   0.00   63
  7  \w     94.00 140.00   1.00    5.00    --  106.65  31.00 -20.00   46
  8  \w    108.00 176.00   1.00    5.00    --  106.65  92.00 153.00   68
  9  \w    141.00 167.00   1.00    5.00    --  106.65  19.00 150.00   26
 10  \w     97.00 130.00   1.00    5.00    --  106.65  19.00 150.00   33
 11  \w   -163.00-123.00   1.00    5.00    --  -91.75 -92.00  41.00   40
 12  \w     37.00  94.00   1.00    0.30    --   48.42-125.00 -90.00   57
 13  \w    -65.00 -21.00   1.00    5.00    --  -91.75  57.00   0.00   44
 14  \w    -85.00 -55.00   1.00    5.00    --  -91.75 125.00   0.00   30
 15  \w    -48.00 -22.00   1.00    5.00    --  -91.75 125.00   0.00   26
 16  \w     94.00 158.00   1.00    5.00    --  106.65  57.00  60.00   64
 17  \w     36.00  66.00   1.00    5.00    --  106.65 -57.00  30.00   30
;
_diffrn_measurement_device 'four-circle diffractometer'
_diffrn_measurement_device_type 'XtaLAB Synergy, Dualflex, HyPix'
_diffrn_measurement_method '\w scans'
_diffrn_orient_matrix_type 'CrysAlisPro convention (1999,Acta A55,543-557)'
_diffrn_orient_matrix_UB_11 0.0117889000
_diffrn_orient_matrix_UB_12 -0.0104520000
_diffrn_orient_matrix_UB_13 -0.0560111000
_diffrn_orient_matrix_UB_21 0.0599532000
_diffrn_orient_matrix_UB_22 0.0790479000
_diffrn_orient_matrix_UB_23 -0.0043901000
_diffrn_orient_matrix_UB_31 0.1375543000
_diffrn_orient_matrix_UB_32 -0.0332504000
_diffrn_orient_matrix_UB_33 0.0068361000
_diffrn_radiation_monochromator mirror
_diffrn_radiation_probe x-ray
_diffrn_radiation_type 'Cu K\a'
_diffrn_radiation_wavelength 1.54184
_diffrn_reflns_av_unetI/netI 0.0291
_diffrn_reflns_Laue_measured_fraction_full 0.985
_diffrn_reflns_Laue_measured_fraction_max 0.985
_diffrn_reflns_limit_h_max 12
_diffrn_reflns_limit_h_min -11
_diffrn_reflns_limit_k_max 21
_diffrn_reflns_limit_k_min -21
_diffrn_reflns_limit_l_max 32
_diffrn_reflns_limit_l_min -32
_diffrn_reflns_number 9071
_diffrn_reflns_point_group_measured_fraction_full 0.981
_diffrn_reflns_point_group_measured_fraction_max 0.981
_diffrn_reflns_theta_full 67.065
_diffrn_reflns_theta_max 67.065
_diffrn_reflns_theta_min 3.246
_diffrn_source 'micro-focus sealed X-ray tube'
_diffrn_source_type 'PhotonJet (Cu) X-ray Source'
_exptl_absorpt_coefficient_mu 8.526
_exptl_absorpt_correction_T_max 1.00000
_exptl_absorpt_correction_T_min 0.57992
_exptl_absorpt_correction_type multi-scan
_exptl_absorpt_process_details
;
CrysAlisPro 1.171.42.49 (Rigaku Oxford Diffraction, 2022)
Empirical absorption correction using spherical harmonics,
implemented in SCALE3 ABSPACK scaling algorithm.
;
_exptl_crystal_colour yellow
_exptl_crystal_colour_primary yellow
_exptl_crystal_density_diffrn 1.373
_exptl_crystal_description block
_exptl_crystal_F_000 2084
_exptl_crystal_size_max 0.12
_exptl_crystal_size_mid 0.1
_exptl_crystal_size_min 0.1
_refine_diff_density_max 1.076
_refine_diff_density_min -0.498
_refine_diff_density_rms 0.108
_refine_ls_abs_structure_details
;
 Classical Flack method preferred over Parsons because s.u. lower.
;
_refine_ls_abs_structure_Flack -0.034(11)
_refine_ls_extinction_method none
_refine_ls_goodness_of_fit_ref 1.062
_refine_ls_hydrogen_treatment constr
_refine_ls_matrix_type full
_refine_ls_number_parameters 577
_refine_ls_number_reflns 9071
_refine_ls_number_restraints 190
_refine_ls_restrained_S_all 1.079
_refine_ls_R_factor_all 0.0912
_refine_ls_R_factor_gt 0.0755
_refine_ls_shift/su_max 0.001
_refine_ls_shift/su_mean 0.000
_refine_ls_structure_factor_coef Fsqd
_refine_ls_weighting_details 'w=1/[\s^2^(Fo^2^)+(0.1731P)^2^+0.2622P] where P=(Fo^2^+2Fc^2^)/3'
_refine_ls_weighting_scheme calc
_refine_ls_wR_factor_gt 0.2133
_refine_ls_wR_factor_ref 0.2308
_reflns_Friedel_coverage 0.783
_reflns_Friedel_fraction_full 0.975
_reflns_Friedel_fraction_max 0.975
_reflns_number_gt 7169
_reflns_number_total 9071
_reflns_threshold_expression 'I > 2\s(I)'
_twin_special_details
;
Component 2 rotated by -179.8114\% 
around [1.00 -0.00 -0.02] (reciprocal) or [1.00 0.00 -0.00] (direct)
;
_cod_data_source_file d4dt00040d2.cif
_cod_data_source_block Dy1
_cod_depositor_comments 'Adding full bibliography for 7716265--7716266.cif.'
_cod_database_code 7716266
_shelx_shelxl_version_number 2018/3
_chemical_oxdiff_formula DyBNO
_shelx_space_group_comment
;
The symmetry employed for this shelxl refinement is uniquely defined
by the following loop, which should always be used as a source of
symmetry information in preference to the above space-group names.
They are only intended as comments.
;
_shelx_estimated_absorpt_t_max 0.483
_shelx_estimated_absorpt_t_min 0.428
_olex2_refinement_description
;
1. Twinned data refinement
 Scales: 0.956(8)
 0.044(8)
2. Fixed Uiso
 At 1.2 times of:
  All C(H) groups, All C(H,H) groups, All N(H) groups
 At 1.5 times of:
  All C(H,H,H) groups
3. Restrained distances
 N2-C38 = N5-C26 = N4-C23
 1.5 with sigma of 0.01
 N3-C51
 1.5 with sigma of 0.01
4. Uiso/Uaniso restraints and constraints
N1 \\sim N2 \\sim N3 \\sim N4 \\sim N5 \\sim C8 \\sim C9 \\sim C10 \\sim C12
\\sim C13 \\sim C14 \\sim C16 \\sim C23 \\sim C25 \\sim C26 \\sim C38 \\sim C42
\\sim C43 \\sim C45 \\sim C50 \\sim C51: within 2A with sigma of 0.004 and
sigma for terminal atoms of 0.008 within 2A
F2 \\sim F3 \\sim O1 \\sim C2 \\sim C15 \\sim C21 \\sim C28 \\sim C29 \\sim
C33: within 2A with sigma of 0.004 and sigma for terminal atoms of 0.008 within
2A
5.a Ternary CH refined with riding coordinates:
 N3(H3), N4(H4)
5.b Secondary CH2 refined with riding coordinates:
 C9(H9A,H9B), C13(H13A,H13B), C23(H23A,H23B), C38(H38A,H38B), C42(H42A,H42B),
 C50(H50A,H50B), C51(H51A,H51B)
5.c Aromatic/amide H refined with riding coordinates:
 C10(H10), C12(H12), C14(H14), C2(H2), C21(H21), C32(H32), C33(H33), C34(H34),
 C52(H52), C1(H1), C3(H3A), C4(H4A), C5(H5), C11(H11), C19(H19), C20(H20),
 C22(H22), C31(H31), C35(H35), C36(H36), C37(H37), C39(H39), C40(H40), C41(H41),
  C44(H44), C46(H46), C47(H47), C48(H48), C49(H49)
5.d Fitted hexagon refined as free rotating group:
 N1(C8,C10,C12,C14,C16)
5.e Idealised Me refined as rotating group:
 C25(H25A,H25B,H25C), C43(H43A,H43B,H43C)
;
_smtbx_masks_void_probe_radius 1.2
_smtbx_masks_void_truncation_radius 1.2
_olex2_submission_special_instructions 'No special instructions were received'
_oxdiff_exptl_absorpt_empirical_details
;
Empirical correction (ABSPACK) includes:
- Absorption correction using spherical harmonics
- Frame scaling
;
_oxdiff_exptl_absorpt_empirical_full_max 1.619
_oxdiff_exptl_absorpt_empirical_full_min 0.665
_oxdiff_twin_integration_method simultaneous
_oxdiff_twin_items 2

loop_
_space_group_symop_operation_xyz
'x, y, z'
'-x+1/2, -y, z+1/2'
'-x, y+1/2, -z+1/2'
'x+1/2, -y+1/2, -z'

loop_
_atom_site_label
_atom_site_type_symbol
_atom_site_fract_x
_atom_site_fract_y
_atom_site_fract_z
_atom_site_U_iso_or_equiv
_atom_site_adp_type
_atom_site_occupancy
_atom_site_site_symmetry_order
_atom_site_calc_flag
_atom_site_refinement_flags_posn
_atom_site_refinement_flags_adp
_atom_site_refinement_flags_occupancy
_atom_site_disorder_assembly
_atom_site_disorder_group
Dy1 Dy 0.64524(7) 0.42470(4) 0.68402(3) 0.0689(3) Uani 1 1 d . . . . .
F1 F 0.3605(14) 0.2493(6) 0.6300(4) 0.118(3) Uani 1 1 d . . . . .
F2 F 0.6348(14) 0.6334(7) 0.6088(5) 0.130(3) Uani 1 1 d . U . . .
F3 F 1.0061(13) 0.5058(9) 0.6567(6) 0.141(4) Uani 1 1 d . U . . .
F4 F 0.5503(13) 0.2845(7) 0.7844(4) 0.122(3) Uani 1 1 d . . . . .
O1 O 0.7461(13) 0.5259(7) 0.6631(5) 0.103(3) Uani 1 1 d . U . . .
O2 O 0.5302(10) 0.3235(6) 0.6900(5) 0.096(3) Uani 1 1 d . . . . .
N1 N 0.7886(14) 0.3944(8) 0.7511(5) 0.124(3) Uani 1 1 d G U . . .
C8 C 0.7471(13) 0.4160(7) 0.7976(6) 0.127(3) Uani 1 1 d G U . . .
C10 C 0.8202(17) 0.3965(9) 0.8387(4) 0.133(3) Uani 1 1 d G U . . .
H10 H 0.792475 0.410878 0.869800 0.160 Uiso 1 1 calc R U . . .
C12 C 0.9348(16) 0.3554(9) 0.8332(5) 0.136(3) Uani 1 1 d G U . . .
H12 H 0.983668 0.342357 0.860736 0.163 Uiso 1 1 calc R U . . .
C14 C 0.9762(13) 0.3339(8) 0.7867(7) 0.135(3) Uani 1 1 d G U . . .
H14 H 1.052889 0.306400 0.783104 0.162 Uiso 1 1 calc R U . . .
C16 C 0.9032(16) 0.3534(8) 0.7457(5) 0.131(3) Uani 1 1 d G U . . .
N2 N 0.843(2) 0.3500(10) 0.6605(6) 0.130(3) Uani 1 1 d D U . . .
N3 N 0.642(2) 0.4063(11) 0.5949(7) 0.137(3) Uani 1 1 d D U . . .
H3 H 0.686616 0.450987 0.582232 0.165 Uiso 1 1 calc R U . . .
N4 N 0.435(2) 0.4905(13) 0.6706(7) 0.138(3) Uani 1 1 d D U . . .
H4 H 0.460120 0.543187 0.666496 0.165 Uiso 1 1 calc R U . . .
N5 N 0.569(2) 0.4705(10) 0.7598(7) 0.129(3) Uani 1 1 d D U . . .
C2 C 0.963(3) 0.6684(14) 0.5779(10) 0.131(3) Uani 1 1 d . U . . .
H2 H 1.011541 0.701553 0.558978 0.157 Uiso 1 1 calc R U . . .
C6 C 0.3643(15) 0.2299(9) 0.6775(6) 0.086(3) Uani 1 1 d . . . . .
C7 C 0.4565(13) 0.2703(7) 0.7066(5) 0.074(3) Uani 1 1 d . . . . .
C9 C 0.426(3) 0.5073(14) 0.7566(10) 0.134(3) Uani 1 1 d . U . . .
H9A H 0.376664 0.492031 0.785266 0.161 Uiso 1 1 calc R U . . .
H9B H 0.435057 0.561439 0.757704 0.161 Uiso 1 1 calc R U . . .
C13 C 0.435(3) 0.4528(15) 0.5789(10) 0.139(3) Uani 1 1 d . U . . .
H13A H 0.364820 0.446017 0.555517 0.167 Uiso 1 1 calc R U . . .
H13B H 0.476106 0.499909 0.569934 0.167 Uiso 1 1 calc R U . . .
C15 C 0.954(2) 0.5617(13) 0.6298(9) 0.122(3) Uani 1 1 d . U . . .
C21 C 1.027(3) 0.6127(14) 0.6036(10) 0.129(3) Uani 1 1 d . U . . .
H21 H 1.118153 0.609765 0.603292 0.155 Uiso 1 1 calc R U . . .
C23 C 0.362(3) 0.4893(15) 0.7179(8) 0.138(3) Uani 1 1 d D U . . .
H23A H 0.288082 0.523127 0.714933 0.165 Uiso 1 1 calc R U . . .
H23B H 0.326997 0.439152 0.722518 0.165 Uiso 1 1 calc R U . . .
C25 C 0.578(3) 0.4931(16) 0.8484(10) 0.146(5) Uani 1 1 d . U . . .
H25A H 0.632999 0.530697 0.862573 0.219 Uiso 1 1 calc R U . . .
H25B H 0.558239 0.455463 0.872517 0.219 Uiso 1 1 calc R U . . .
H25C H 0.497774 0.515818 0.837354 0.219 Uiso 1 1 calc R U . . .
C26 C 0.651(2) 0.4551(13) 0.8027(8) 0.130(3) Uani 1 1 d D U . . .
C28 C 0.820(2) 0.5681(12) 0.6353(8) 0.111(3) Uani 1 1 d . U . . .
C29 C 0.764(2) 0.6263(12) 0.6072(9) 0.118(3) Uani 1 1 d . U . . .
C30 C 0.4629(15) 0.2484(8) 0.7549(6) 0.085(4) Uani 1 1 d . . . . .
C32 C 0.2981(18) 0.1563(10) 0.7450(9) 0.103(5) Uani 1 1 d . . . . .
H32 H 0.243303 0.119993 0.758305 0.123 Uiso 1 1 calc R U . . .
C33 C 0.835(2) 0.6762(14) 0.5792(9) 0.127(3) Uani 1 1 d . U . . .
H33 H 0.794089 0.714298 0.561674 0.153 Uiso 1 1 calc R U . . .
C34 C 0.387(2) 0.1935(10) 0.7754(7) 0.107(6) Uani 1 1 d . . . . .
H34 H 0.394226 0.181362 0.808513 0.129 Uiso 1 1 calc R U . . .
C38 C 0.857(3) 0.3388(15) 0.6072(7) 0.135(3) Uani 1 1 d D U . . .
H38A H 0.915539 0.376569 0.593823 0.162 Uiso 1 1 calc R U . . .
H38B H 0.895329 0.289840 0.600841 0.162 Uiso 1 1 calc R U . . .
C42 C 0.739(3) 0.3437(15) 0.5850(10) 0.137(3) Uani 1 1 d . U . . .
H42A H 0.693588 0.297113 0.592111 0.164 Uiso 1 1 calc R U . . .
H42B H 0.755261 0.343985 0.549938 0.164 Uiso 1 1 calc R U . . .
C43 C 1.061(3) 0.3003(16) 0.6870(12) 0.150(6) Uani 1 1 d . U . . .
H43A H 1.057856 0.248839 0.697417 0.225 Uiso 1 1 calc R U . . .
H43B H 1.129500 0.325813 0.704479 0.225 Uiso 1 1 calc R U . . .
H43C H 1.078664 0.302328 0.652398 0.225 Uiso 1 1 calc R U . . .
C45 C 0.924(3) 0.3398(14) 0.6982(10) 0.131(3) Uani 1 1 d . U . . .
C50 C 0.370(3) 0.4701(16) 0.6222(10) 0.141(3) Uani 1 1 d . U . . .
H50A H 0.314250 0.427464 0.629174 0.169 Uiso 1 1 calc R U . . .
H50B H 0.312364 0.511531 0.614356 0.169 Uiso 1 1 calc R U . . .
C51 C 0.521(2) 0.4029(15) 0.5654(9) 0.140(3) Uani 1 1 d D U . . .
H51A H 0.542428 0.410755 0.531070 0.167 Uiso 1 1 calc R U . . .
H51B H 0.482884 0.353294 0.568475 0.167 Uiso 1 1 calc R U . . .
C52 C 0.2901(16) 0.1726(10) 0.6946(9) 0.109(6) Uani 1 1 d . . . . .
H52 H 0.235993 0.145242 0.673856 0.131 Uiso 1 1 calc R U . . .
C1 C 0.3180(15) 0.3433(8) 0.4764(6) 0.082(4) Uani 1 1 d . . . . .
H1 H 0.408842 0.341759 0.476765 0.098 Uiso 1 1 calc R U . . .
C3 C 0.280(2) 0.3312(10) 0.2850(10) 0.114(7) Uani 1 1 d . . . . .
H3A H 0.224519 0.292781 0.274665 0.137 Uiso 1 1 calc R U . . .
C4 C 0.5884(15) 0.4143(11) 0.4244(6) 0.093(4) Uani 1 1 d . . . . .
H4A H 0.574001 0.370347 0.406750 0.112 Uiso 1 1 calc R U . . .
C5 C 0.641(3) 0.5423(17) 0.4750(9) 0.137(9) Uani 1 1 d . . . . .
H5 H 0.663301 0.586584 0.491013 0.165 Uiso 1 1 calc R U . . .
C11 C 0.121(4) 0.6657(12) 0.3977(16) 0.162(13) Uani 1 1 d . . . . .
H11 H 0.078032 0.711705 0.396953 0.194 Uiso 1 1 calc R U . . .
C17 C 0.2522(16) 0.5262(9) 0.4034(6) 0.087(4) Uani 1 1 d . . . . .
C18 C 0.2558(15) 0.3896(8) 0.4439(6) 0.083(4) Uani 1 1 d . . . . .
C19 C 0.0539(19) 0.3361(15) 0.4752(11) 0.142(10) Uani 1 1 d . . . . .
H19 H -0.036933 0.335194 0.474266 0.171 Uiso 1 1 calc R U . . .
C20 C 0.2485(19) 0.2985(10) 0.5089(6) 0.095(4) Uani 1 1 d . . . . .
H20 H 0.293983 0.270264 0.531984 0.115 Uiso 1 1 calc R U . . .
C22 C 0.372(2) 0.3613(11) 0.2526(8) 0.112(6) Uani 1 1 d . . . . .
H22 H 0.376478 0.345244 0.220169 0.134 Uiso 1 1 calc R U . . .
C24 C 0.4835(15) 0.4661(10) 0.4290(7) 0.096(5) Uani 1 1 d . . . . .
C27 C 0.3498(14) 0.4130(7) 0.3522(6) 0.084(4) Uani 1 1 d . . . . .
C31 C 0.4548(19) 0.4155(14) 0.2705(7) 0.114(6) Uani 1 1 d . . . . .
H31 H 0.518226 0.436065 0.250105 0.137 Uiso 1 1 calc R U . . .
C35 C 0.731(2) 0.486(2) 0.4695(8) 0.129(10) Uani 1 1 d . . . . .
H35 H 0.811704 0.491046 0.484544 0.155 Uiso 1 1 calc R U . . .
C36 C 0.2534(17) 0.5730(9) 0.3624(7) 0.098(4) Uani 1 1 d . . . . .
H36 H 0.301886 0.556930 0.335500 0.118 Uiso 1 1 calc R U . . .
C37 C 0.5106(19) 0.5316(12) 0.4554(6) 0.107(5) Uani 1 1 d . . . . .
H37 H 0.446121 0.567564 0.460279 0.128 Uiso 1 1 calc R U . . .
C39 C 0.2707(18) 0.3580(10) 0.3311(7) 0.100(5) Uani 1 1 d . . . . .
H39 H 0.205466 0.337789 0.350852 0.120 Uiso 1 1 calc R U . . .
C40 C 0.707(2) 0.4253(19) 0.4440(11) 0.136(9) Uani 1 1 d . . . . .
H40 H 0.772082 0.389762 0.439549 0.163 Uiso 1 1 calc R U . . .
C41 C 0.188(3) 0.6420(13) 0.3578(13) 0.141(10) Uani 1 1 d . . . . .
H41 H 0.191577 0.669920 0.328926 0.169 Uiso 1 1 calc R U . . .
C44 C 0.129(2) 0.3811(13) 0.4421(11) 0.140(9) Uani 1 1 d . . . . .
H44 H 0.083643 0.406367 0.417503 0.169 Uiso 1 1 calc R U . . .
C46 C 0.4443(15) 0.4393(9) 0.3185(6) 0.087(4) Uani 1 1 d . . . . .
H46 H 0.503543 0.475149 0.329401 0.105 Uiso 1 1 calc R U . . .
C47 C 0.177(2) 0.5532(12) 0.4437(9) 0.121(6) Uani 1 1 d . . . . .
H47 H 0.168439 0.525426 0.472402 0.145 Uiso 1 1 calc R U . . .
C48 C 0.122(2) 0.2948(12) 0.5080(9) 0.117(6) Uani 1 1 d . . . . .
H48 H 0.078361 0.263655 0.529948 0.140 Uiso 1 1 calc R U . . .
C49 C 0.115(3) 0.6229(17) 0.4386(12) 0.163(12) Uani 1 1 d . . . . .
H49 H 0.067757 0.641005 0.465113 0.195 Uiso 1 1 calc R U . . .
B1 B 0.3354(16) 0.4485(9) 0.4068(7) 0.080(4) Uani 1 1 d . . . . .

loop_
_atom_site_aniso_label
_atom_site_aniso_U_11
_atom_site_aniso_U_22
_atom_site_aniso_U_33
_atom_site_aniso_U_23
_atom_site_aniso_U_13
_atom_site_aniso_U_12
Dy1 0.0682(4) 0.0783(4) 0.0601(4) -0.0022(3) 0.0076(3) 0.0005(3)
F1 0.146(8) 0.121(7) 0.088(6) 0.013(5) -0.023(6) -0.022(7)
F2 0.132(7) 0.116(6) 0.143(8) 0.008(6) 0.010(7) 0.012(6)
F3 0.124(7) 0.153(8) 0.148(8) 0.017(7) 0.007(6) 0.007(7)
F4 0.143(8) 0.134(8) 0.088(6) 0.000(6) -0.012(6) -0.011(7)
O1 0.113(6) 0.093(5) 0.103(6) 0.011(5) 0.017(5) -0.017(5)
O2 0.093(6) 0.091(6) 0.103(8) 0.001(6) 0.017(6) -0.019(5)
N1 0.138(6) 0.107(6) 0.128(6) 0.007(5) -0.010(6) -0.041(5)
C8 0.145(6) 0.112(5) 0.126(5) 0.002(5) -0.006(5) -0.043(5)
C10 0.148(7) 0.119(6) 0.133(6) 0.003(6) -0.011(6) -0.039(6)
C12 0.148(7) 0.119(6) 0.140(7) 0.005(6) -0.011(6) -0.036(6)
C14 0.145(7) 0.118(6) 0.142(6) 0.006(6) -0.010(6) -0.032(6)
C16 0.141(6) 0.115(5) 0.138(6) 0.006(5) -0.005(5) -0.033(5)
N2 0.147(7) 0.114(6) 0.128(6) -0.006(6) 0.021(6) -0.027(6)
N3 0.165(7) 0.137(7) 0.110(6) -0.005(6) 0.012(6) -0.026(6)
N4 0.147(7) 0.133(7) 0.133(7) -0.005(6) 0.013(6) -0.010(6)
N5 0.150(6) 0.112(6) 0.124(6) -0.012(5) 0.027(6) -0.028(6)
C2 0.133(7) 0.130(6) 0.130(7) 0.018(6) 0.025(6) -0.009(6)
C6 0.084(8) 0.089(8) 0.086(9) 0.009(7) -0.004(8) 0.006(8)
C7 0.071(7) 0.065(6) 0.086(8) 0.001(6) 0.008(6) 0.003(6)
C9 0.151(7) 0.122(6) 0.129(7) -0.011(6) 0.030(6) -0.013(6)
C13 0.152(7) 0.141(7) 0.123(7) -0.006(6) 0.003(6) -0.017(6)
C15 0.120(6) 0.122(6) 0.123(6) 0.013(5) 0.020(5) -0.009(5)
C21 0.129(6) 0.129(6) 0.130(6) 0.016(6) 0.024(6) -0.008(6)
C23 0.150(7) 0.128(6) 0.135(7) -0.010(6) 0.021(6) -0.010(6)
C25 0.160(11) 0.147(11) 0.131(10) -0.020(10) 0.018(10) -0.039(10)
C26 0.151(6) 0.113(6) 0.126(6) -0.011(5) 0.012(6) -0.040(5)
C28 0.116(5) 0.107(5) 0.111(5) 0.010(4) 0.018(5) -0.013(5)
C29 0.122(6) 0.115(5) 0.119(6) 0.014(5) 0.018(5) -0.008(5)
C30 0.084(9) 0.071(7) 0.102(11) -0.002(7) 0.001(8) -0.002(6)
C32 0.095(10) 0.079(9) 0.133(16) 0.013(10) 0.020(11) 0.004(8)
C33 0.131(6) 0.125(6) 0.126(6) 0.019(5) 0.021(6) -0.009(6)
C34 0.133(15) 0.099(11) 0.089(11) 0.022(9) 0.030(10) 0.002(10)
C38 0.157(7) 0.125(6) 0.123(6) -0.009(6) 0.023(6) -0.023(6)
C42 0.164(7) 0.132(7) 0.114(6) -0.008(6) 0.020(6) -0.022(6)
C43 0.147(11) 0.140(10) 0.163(11) -0.003(11) -0.005(11) 0.009(10)
C45 0.138(6) 0.117(6) 0.139(6) 0.001(6) 0.008(6) -0.024(5)
C50 0.149(7) 0.141(7) 0.132(7) -0.006(6) 0.003(6) -0.012(6)
C51 0.161(7) 0.140(7) 0.117(7) -0.005(6) 0.006(6) -0.022(6)
C52 0.078(9) 0.081(9) 0.17(2) 0.008(11) -0.034(11) 0.006(7)
C1 0.082(8) 0.080(8) 0.083(9) 0.007(7) -0.002(6) 0.004(6)
C3 0.113(14) 0.076(9) 0.15(2) -0.009(11) -0.050(14) 0.014(9)
C4 0.085(9) 0.110(12) 0.086(9) 0.030(9) -0.008(7) -0.005(8)
C5 0.132(18) 0.17(2) 0.107(14) 0.016(14) -0.022(14) -0.066(18)
C11 0.20(3) 0.072(11) 0.21(3) -0.002(16) -0.07(3) 0.033(15)
C17 0.092(9) 0.083(9) 0.086(9) 0.007(7) -0.018(8) -0.014(7)
C18 0.089(9) 0.076(8) 0.085(9) 0.013(7) -0.019(7) 0.008(7)
C19 0.078(10) 0.17(2) 0.18(2) 0.090(19) 0.032(12) 0.006(12)
C20 0.109(12) 0.092(10) 0.085(10) 0.009(8) -0.003(8) -0.008(8)
C22 0.125(15) 0.097(11) 0.113(13) -0.021(10) -0.024(13) 0.018(12)
C24 0.079(9) 0.110(11) 0.098(11) 0.044(9) -0.020(8) -0.021(8)
C27 0.077(7) 0.074(7) 0.099(9) 0.017(6) -0.028(7) -0.002(7)
C31 0.097(11) 0.152(17) 0.094(11) 0.012(12) -0.016(9) 0.036(12)
C35 0.077(11) 0.22(3) 0.093(12) 0.065(16) -0.023(9) -0.045(16)
C36 0.107(10) 0.074(8) 0.113(11) 0.010(9) -0.029(9) 0.013(9)
C37 0.114(12) 0.126(14) 0.079(10) 0.013(9) -0.027(9) -0.025(11)
C39 0.096(10) 0.093(10) 0.112(13) 0.011(9) -0.022(9) 0.001(8)
C40 0.083(11) 0.17(2) 0.15(2) 0.08(2) -0.022(12) -0.022(14)
C41 0.15(2) 0.088(13) 0.19(3) 0.029(15) -0.055(19) 0.002(12)
C44 0.092(12) 0.126(15) 0.20(2) 0.082(16) -0.027(14) 0.003(11)
C46 0.084(8) 0.093(9) 0.085(9) 0.007(8) -0.005(7) -0.011(7)
C47 0.139(17) 0.113(14) 0.110(13) -0.008(11) 0.020(12) 0.014(12)
C48 0.111(14) 0.110(12) 0.130(16) 0.011(11) 0.039(12) -0.016(11)
C49 0.19(3) 0.15(2) 0.15(2) -0.043(19) -0.04(2) 0.07(2)
B1 0.068(8) 0.080(9) 0.092(10) 0.014(7) -0.006(7) -0.004(7)

loop_
_atom_type_symbol
_atom_type_description
_atom_type_scat_dispersion_real
_atom_type_scat_dispersion_imag
_atom_type_scat_source
C C 0.0181 0.0091 'International Tables Vol C Tables 4.2.6.8 and 6.1.1.4'
H H 0.0000 0.0000 'International Tables Vol C Tables 4.2.6.8 and 6.1.1.4'
B B 0.0090 0.0039 'International Tables Vol C Tables 4.2.6.8 and 6.1.1.4'
Dy Dy -9.8046 9.8477 'International Tables Vol C Tables 4.2.6.8 and 6.1.1.4'
F F 0.0727 0.0534 'International Tables Vol C Tables 4.2.6.8 and 6.1.1.4'
N N 0.0311 0.0180 'International Tables Vol C Tables 4.2.6.8 and 6.1.1.4'
O O 0.0492 0.0322 'International Tables Vol C Tables 4.2.6.8 and 6.1.1.4'

loop_
_geom_angle_atom_site_label_1
_geom_angle_atom_site_label_2
_geom_angle_atom_site_label_3
_geom_angle
_geom_angle_site_symmetry_1
_geom_angle_site_symmetry_3
_geom_angle_publ_flag
O1 Dy1 O2 168.5(5) . . ?
O1 Dy1 N1 95.5(5) . . ?
O1 Dy1 N2 89.5(6) . . ?
O1 Dy1 N3 81.7(6) . . ?
O1 Dy1 N4 88.9(6) . . ?
O1 Dy1 N5 95.7(5) . . ?
O2 Dy1 N1 95.1(5) . . ?
O2 Dy1 N2 90.9(5) . . ?
O2 Dy1 N3 87.5(6) . . ?
O2 Dy1 N4 86.2(6) . . ?
O2 Dy1 N5 92.5(5) . . ?
N1 Dy1 N2 65.3(6) . . ?
N1 Dy1 N3 136.9(6) . . ?
N1 Dy1 N4 138.4(6) . . ?
N3 Dy1 N2 71.7(7) . . ?
N3 Dy1 N4 84.6(7) . . ?
N4 Dy1 N2 156.2(6) . . ?
N5 Dy1 N1 67.2(6) . . ?
N5 Dy1 N2 132.5(7) . . ?
N5 Dy1 N3 155.8(7) . . ?
N5 Dy1 N4 71.2(7) . . ?
C28 O1 Dy1 155.6(13) . . ?
C7 O2 Dy1 163.0(11) . . ?
C8 N1 Dy1 116.4(8) . . ?
C8 N1 C16 120.0 . . ?
C16 N1 Dy1 123.5(8) . . ?
N1 C8 C10 120.0 . . ?
C26 C8 N1 120.7(16) . . ?
C26 C8 C10 119.2(16) . . ?
C8 C10 H10 120.0 . . ?
C12 C10 C8 120.0 . . ?
C12 C10 H10 120.0 . . ?
C10 C12 H12 120.0 . . ?
C10 C12 C14 120.0 . . ?
C14 C12 H12 120.0 . . ?
C12 C14 H14 120.0 . . ?
C12 C14 C16 120.0 . . ?
C16 C14 H14 120.0 . . ?
C14 C16 N1 120.0 . . ?
C45 C16 N1 109.6(17) . . ?
C45 C16 C14 130.4(17) . . ?
C38 N2 Dy1 114.0(18) . . ?
C45 N2 Dy1 112.4(15) . . ?
C45 N2 C38 132(2) . . ?
Dy1 N3 H3 103.5 . . ?
C42 N3 Dy1 105.4(14) . . ?
C42 N3 H3 103.5 . . ?
C51 N3 Dy1 123.7(16) . . ?
C51 N3 H3 103.5 . . ?
C51 N3 C42 115(2) . . ?
Dy1 N4 H4 104.1 . . ?
C23 N4 Dy1 107.6(16) . . ?
C23 N4 H4 104.1 . . ?
C23 N4 C50 122(2) . . ?
C50 N4 Dy1 113.2(16) . . ?
C50 N4 H4 104.1 . . ?
C9 N5 Dy1 113.3(14) . . ?
C26 N5 Dy1 116.7(15) . . ?
C26 N5 C9 129.7(19) . . ?
C21 C2 H2 118.7 . . ?
C33 C2 H2 118.7 . . ?
C33 C2 C21 123(2) . . ?
F1 C6 C7 115.1(13) . . ?
F1 C6 C52 120.7(16) . . ?
C52 C6 C7 124.0(16) . . ?
O2 C7 C6 124.1(14) . . ?
O2 C7 C30 121.0(14) . . ?
C30 C7 C6 114.8(13) . . ?
N5 C9 H9A 108.7 . . ?
N5 C9 H9B 108.7 . . ?
H9A C9 H9B 107.6 . . ?
C23 C9 N5 114(2) . . ?
C23 C9 H9A 108.7 . . ?
C23 C9 H9B 108.7 . . ?
H13A C13 H13B 105.2 . . ?
C50 C13 H13A 103.2 . . ?
C50 C13 H13B 103.2 . . ?
C51 C13 H13A 103.2 . . ?
C51 C13 H13B 103.2 . . ?
C51 C13 C50 136(3) . . ?
F3 C15 C21 124(2) . . ?
F3 C15 C28 113.2(19) . . ?
C21 C15 C28 123(2) . . ?
C2 C21 H21 120.8 . . ?
C15 C21 C2 118(2) . . ?
C15 C21 H21 120.8 . . ?
N4 C23 H23A 108.2 . . ?
N4 C23 H23B 108.2 . . ?
C9 C23 N4 117(2) . . ?
C9 C23 H23A 108.2 . . ?
C9 C23 H23B 108.2 . . ?
H23A C23 H23B 107.3 . . ?
H25A C25 H25B 109.5 . . ?
H25A C25 H25C 109.5 . . ?
H25B C25 H25C 109.5 . . ?
C26 C25 H25A 109.5 . . ?
C26 C25 H25B 109.5 . . ?
C26 C25 H25C 109.5 . . ?
C8 C26 N5 119(2) . . ?
C8 C26 C25 135(2) . . ?
N5 C26 C25 106(2) . . ?
O1 C28 C15 126(2) . . ?
O1 C28 C29 120.0(19) . . ?
C15 C28 C29 113.9(19) . . ?
F2 C29 C28 117.2(18) . . ?
F2 C29 C33 119(2) . . ?
C33 C29 C28 124(2) . . ?
F4 C30 C7 117.5(13) . . ?
F4 C30 C34 118.0(16) . . ?
C34 C30 C7 124.5(16) . . ?
C34 C32 H32 119.4 . . ?
C34 C32 C52 121.2(16) . . ?
C52 C32 H32 119.4 . . ?
C2 C33 C29 118(2) . . ?
C2 C33 H33 121.0 . . ?
C29 C33 H33 121.0 . . ?
C30 C34 C32 117.9(17) . . ?
C30 C34 H34 121.1 . . ?
C32 C34 H34 121.1 . . ?
N2 C38 H38A 109.7 . . ?
N2 C38 H38B 109.7 . . ?
H38A C38 H38B 108.2 . . ?
C42 C38 N2 110(2) . . ?
C42 C38 H38A 109.7 . . ?
C42 C38 H38B 109.7 . . ?
N3 C42 H42A 106.4 . . ?
N3 C42 H42B 106.4 . . ?
C38 C42 N3 124(2) . . ?
C38 C42 H42A 106.4 . . ?
C38 C42 H42B 106.4 . . ?
H42A C42 H42B 106.5 . . ?
H43A C43 H43B 109.5 . . ?
H43A C43 H43C 109.5 . . ?
H43B C43 H43C 109.5 . . ?
C45 C43 H43A 109.5 . . ?
C45 C43 H43B 109.5 . . ?
C45 C43 H43C 109.5 . . ?
C16 C45 N2 128(2) . . ?
C16 C45 C43 114(2) . . ?
N2 C45 C43 117(2) . . ?
N4 C50 H50A 106.0 . . ?
N4 C50 H50B 106.0 . . ?
C13 C50 N4 125(3) . . ?
C13 C50 H50A 106.0 . . ?
C13 C50 H50B 106.0 . . ?
H50A C50 H50B 106.3 . . ?
N3 C51 H51A 109.1 . . ?
N3 C51 H51B 109.1 . . ?
C13 C51 N3 113(2) . . ?
C13 C51 H51A 109.1 . . ?
C13 C51 H51B 109.1 . . ?
H51A C51 H51B 107.8 . . ?
C6 C52 C32 117.3(17) . . ?
C6 C52 H52 121.3 . . ?
C32 C52 H52 121.3 . . ?
C18 C1 H1 119.3 . . ?
C18 C1 C20 121.4(15) . . ?
C20 C1 H1 119.3 . . ?
C22 C3 H3A 120.1 . . ?
C39 C3 H3A 120.1 . . ?
C39 C3 C22 119.8(18) . . ?
C24 C4 H4A 118.2 . . ?
C40 C4 H4A 118.2 . . ?
C40 C4 C24 124(2) . . ?
C35 C5 H5 120.7 . . ?
C35 C5 C37 119(2) . . ?
C37 C5 H5 120.7 . . ?
C41 C11 H11 119.8 . . ?
C49 C11 H11 119.8 . . ?
C49 C11 C41 120(2) . . ?
C36 C17 C47 114.7(17) . . ?
C36 C17 B1 123.4(16) . . ?
C47 C17 B1 121.8(16) . . ?
C1 C18 B1 123.0(13) . . ?
C44 C18 C1 114.6(16) . . ?
C44 C18 B1 122.3(14) . . ?
C44 C19 H19 121.8 . . ?
C48 C19 H19 121.8 . . ?
C48 C19 C44 116.5(18) . . ?
C1 C20 H20 119.0 . . ?
C48 C20 C1 122.0(18) . . ?
C48 C20 H20 119.0 . . ?
C3 C22 H22 121.2 . . ?
C31 C22 C3 118(2) . . ?
C31 C22 H22 121.2 . . ?
C4 C24 B1 122.3(17) . . ?
C37 C24 C4 116.0(16) . . ?
C37 C24 B1 121.6(17) . . ?
C39 C27 C46 111.2(16) . . ?
C39 C27 B1 126.9(15) . . ?
C46 C27 B1 121.8(13) . . ?
C22 C31 H31 119.9 . . ?
C22 C31 C46 120(2) . . ?
C46 C31 H31 119.9 . . ?
C5 C35 H35 118.7 . . ?
C40 C35 C5 123(2) . . ?
C40 C35 H35 118.7 . . ?
C17 C36 H36 116.8 . . ?
C17 C36 C41 126(2) . . ?
C41 C36 H36 116.8 . . ?
C5 C37 H37 120.6 . . ?
C24 C37 C5 119(2) . . ?
C24 C37 H37 120.6 . . ?
C3 C39 C27 127(2) . . ?
C3 C39 H39 116.7 . . ?
C27 C39 H39 116.7 . . ?
C4 C40 H40 119.9 . . ?
C35 C40 C4 120(3) . . ?
C35 C40 H40 119.9 . . ?
C11 C41 C36 116(3) . . ?
C11 C41 H41 121.9 . . ?
C36 C41 H41 121.9 . . ?
C18 C44 C19 125.0(19) . . ?
C18 C44 H44 117.5 . . ?
C19 C44 H44 117.5 . . ?
C27 C46 H46 117.7 . . ?
C31 C46 C27 124.5(16) . . ?
C31 C46 H46 117.7 . . ?
C17 C47 H47 121.1 . . ?
C49 C47 C17 118(2) . . ?
C49 C47 H47 121.1 . . ?
C19 C48 H48 120.0 . . ?
C20 C48 C19 120.0(18) . . ?
C20 C48 H48 120.0 . . ?
C11 C49 C47 124(3) . . ?
C11 C49 H49 117.8 . . ?
C47 C49 H49 117.8 . . ?
C17 B1 C18 108.3(13) . . ?
C17 B1 C24 109.8(13) . . ?
C24 B1 C18 110.0(12) . . ?
C27 B1 C17 109.2(12) . . ?
C27 B1 C18 110.6(12) . . ?
C27 B1 C24 108.9(13) . . ?

loop_
_geom_bond_atom_site_label_1
_geom_bond_atom_site_label_2
_geom_bond_distance
_geom_bond_site_symmetry_2
_geom_bond_publ_flag
Dy1 O1 2.156(11) . ?
Dy1 O2 2.160(10) . ?
Dy1 N1 2.404(11) . ?
Dy1 N2 2.50(2) . ?
Dy1 N3 2.450(19) . ?
Dy1 N4 2.48(2) . ?
Dy1 N5 2.351(19) . ?
F1 C6 1.339(18) . ?
F2 C29 1.33(3) . ?
F3 C15 1.35(3) . ?
F4 C30 1.36(2) . ?
O1 C28 1.31(2) . ?
O2 C7 1.294(17) . ?
N1 C8 1.3900 . ?
N1 C16 1.3900 . ?
C8 C10 1.3900 . ?
C8 C26 1.22(3) . ?
C10 H10 0.9300 . ?
C10 C12 1.3900 . ?
C12 H12 0.9300 . ?
C12 C14 1.3900 . ?
C14 H14 0.9300 . ?
C14 C16 1.3900 . ?
C16 C45 1.33(3) . ?
N2 C38 1.475(13) . ?
N2 C45 1.34(3) . ?
N3 H3 0.9800 . ?
N3 C42 1.52(3) . ?
N3 C51 1.478(13) . ?
N4 H4 0.9800 . ?
N4 C23 1.490(13) . ?
N4 C50 1.52(3) . ?
N5 C9 1.61(3) . ?
N5 C26 1.460(13) . ?
C2 H2 0.9300 . ?
C2 C21 1.38(4) . ?
C2 C33 1.31(3) . ?
C6 C7 1.43(2) . ?
C6 C52 1.36(2) . ?
C7 C30 1.37(2) . ?
C9 H9A 0.9700 . ?
C9 H9B 0.9700 . ?
C9 C23 1.29(4) . ?
C13 H13A 0.9700 . ?
C13 H13B 0.9700 . ?
C13 C50 1.39(4) . ?
C13 C51 1.30(4) . ?
C15 C21 1.38(3) . ?
C15 C28 1.38(3) . ?
C21 H21 0.9300 . ?
C23 H23A 0.9700 . ?
C23 H23B 0.9700 . ?
C25 H25A 0.9600 . ?
C25 H25B 0.9600 . ?
C25 H25C 0.9600 . ?
C25 C26 1.60(3) . ?
C28 C29 1.41(3) . ?
C29 C33 1.38(3) . ?
C30 C34 1.37(2) . ?
C32 H32 0.9300 . ?
C32 C34 1.40(3) . ?
C32 C52 1.40(3) . ?
C33 H33 0.9300 . ?
C34 H34 0.9300 . ?
C38 H38A 0.9700 . ?
C38 H38B 0.9700 . ?
C38 C42 1.36(4) . ?
C42 H42A 0.9700 . ?
C42 H42B 0.9700 . ?
C43 H43A 0.9600 . ?
C43 H43B 0.9600 . ?
C43 H43C 0.9600 . ?
C43 C45 1.60(4) . ?
C50 H50A 0.9700 . ?
C50 H50B 0.9700 . ?
C51 H51A 0.9700 . ?
C51 H51B 0.9700 . ?
C52 H52 0.9300 . ?
C1 H1 0.9300 . ?
C1 C18 1.37(2) . ?
C1 C20 1.39(2) . ?
C3 H3A 0.9300 . ?
C3 C22 1.40(3) . ?
C3 C39 1.35(3) . ?
C4 H4A 0.9300 . ?
C4 C24 1.42(3) . ?
C4 C40 1.34(3) . ?
C5 H5 0.9300 . ?
C5 C35 1.37(4) . ?
C5 C37 1.45(3) . ?
C11 H11 0.9300 . ?
C11 C41 1.36(5) . ?
C11 C49 1.35(5) . ?
C17 C36 1.39(2) . ?
C17 C47 1.43(3) . ?
C17 B1 1.63(2) . ?
C18 C44 1.31(3) . ?
C18 B1 1.67(2) . ?
C19 H19 0.9300 . ?
C19 C44 1.43(3) . ?
C19 C48 1.35(3) . ?
C20 H20 0.9300 . ?
C20 C48 1.29(3) . ?
C22 H22 0.9300 . ?
C22 C31 1.38(3) . ?
C24 C37 1.40(3) . ?
C24 B1 1.66(2) . ?
C27 C39 1.39(2) . ?
C27 C46 1.42(2) . ?
C27 B1 1.62(3) . ?
C31 H31 0.9300 . ?
C31 C46 1.38(3) . ?
C35 H35 0.9300 . ?
C35 C40 1.31(4) . ?
C36 H36 0.9300 . ?
C36 C41 1.40(3) . ?
C37 H37 0.9300 . ?
C39 H39 0.9300 . ?
C40 H40 0.9300 . ?
C41 H41 0.9300 . ?
C44 H44 0.9300 . ?
C46 H46 0.9300 . ?
C47 H47 0.9300 . ?
C47 C49 1.40(4) . ?
C48 H48 0.9300 . ?
C49 H49 0.9300 . ?

loop_
_geom_torsion_atom_site_label_1
_geom_torsion_atom_site_label_2
_geom_torsion_atom_site_label_3
_geom_torsion_atom_site_label_4
_geom_torsion
_geom_torsion_site_symmetry_1
_geom_torsion_site_symmetry_2
_geom_torsion_site_symmetry_3
_geom_torsion_site_symmetry_4
_geom_torsion_publ_flag
Dy1 O1 C28 C15 -72(4) . . . . ?
Dy1 O1 C28 C29 108(3) . . . . ?
Dy1 O2 C7 C6 147(3) . . . . ?
Dy1 O2 C7 C30 -33(4) . . . . ?
Dy1 N1 C8 C10 176.0(8) . . . . ?
Dy1 N1 C8 C26 -7.7(16) . . . . ?
Dy1 N1 C16 C14 -175.6(8) . . . . ?
Dy1 N1 C16 C45 5.1(14) . . . . ?
Dy1 N2 C38 C42 -25(3) . . . . ?
Dy1 N2 C45 C16 12(3) . . . . ?
Dy1 N2 C45 C43 -173.9(16) . . . . ?
Dy1 N3 C42 C38 -43(3) . . . . ?
Dy1 N3 C51 C13 41(3) . . . . ?
Dy1 N4 C23 C9 47(3) . . . . ?
Dy1 N4 C50 C13 -33(3) . . . . ?
Dy1 N5 C9 C23 17(3) . . . . ?
Dy1 N5 C26 C8 -4(3) . . . . ?
Dy1 N5 C26 C25 179.3(13) . . . . ?
F1 C6 C7 O2 2(2) . . . . ?
F1 C6 C7 C30 -178.0(13) . . . . ?
F1 C6 C52 C32 -179.2(15) . . . . ?
F2 C29 C33 C2 -180(2) . . . . ?
F3 C15 C21 C2 -179(2) . . . . ?
F3 C15 C28 O1 0(4) . . . . ?
F3 C15 C28 C29 -180(2) . . . . ?
F4 C30 C34 C32 -179.5(15) . . . . ?
O1 C28 C29 F2 -3(3) . . . . ?
O1 C28 C29 C33 176(2) . . . . ?
O2 C7 C30 F4 -1(2) . . . . ?
O2 C7 C30 C34 178.9(15) . . . . ?
N1 C8 C10 C12 0.0 . . . . ?
N1 C8 C26 N5 8(3) . . . . ?
N1 C8 C26 C25 -177(2) . . . . ?
N1 C16 C45 N2 -12(3) . . . . ?
N1 C16 C45 C43 174.0(16) . . . . ?
C8 N1 C16 C14 0.0 . . . . ?
C8 N1 C16 C45 -179.3(16) . . . . ?
C8 C10 C12 C14 0.0 . . . . ?
C10 C8 C26 N5 -175.5(14) . . . . ?
C10 C8 C26 C25 -1(3) . . . . ?
C10 C12 C14 C16 0.0 . . . . ?
C12 C14 C16 N1 0.0 . . . . ?
C12 C14 C16 C45 179.1(19) . . . . ?
C14 C16 C45 N2 169.3(17) . . . . ?
C14 C16 C45 C43 -5(3) . . . . ?
C16 N1 C8 C10 0.0 . . . . ?
C16 N1 C8 C26 176.3(17) . . . . ?
N2 C38 C42 N3 48(3) . . . . ?
N5 C9 C23 N4 -44(3) . . . . ?
C6 C7 C30 F4 179.3(13) . . . . ?
C6 C7 C30 C34 -1(2) . . . . ?
C7 C6 C52 C32 5(2) . . . . ?
C7 C30 C34 C32 1(3) . . . . ?
C9 N5 C26 C8 168.3(19) . . . . ?
C9 N5 C26 C25 -8(3) . . . . ?
C15 C28 C29 F2 177(2) . . . . ?
C15 C28 C29 C33 -4(4) . . . . ?
C21 C2 C33 C29 0(4) . . . . ?
C21 C15 C28 O1 -173(2) . . . . ?
C21 C15 C28 C29 7(4) . . . . ?
C23 N4 C50 C13 -164(3) . . . . ?
C26 C8 C10 C12 -176.4(17) . . . . ?
C26 N5 C9 C23 -156(2) . . . . ?
C28 C15 C21 C2 -6(4) . . . . ?
C28 C29 C33 C2 1(4) . . . . ?
C33 C2 C21 C15 3(4) . . . . ?
C34 C32 C52 C6 -5(3) . . . . ?
C38 N2 C45 C16 178(2) . . . . ?
C38 N2 C45 C43 -8(4) . . . . ?
C42 N3 C51 C13 173(2) . . . . ?
C45 N2 C38 C42 169(2) . . . . ?
C50 N4 C23 C9 180(3) . . . . ?
C50 C13 C51 N3 -58(5) . . . . ?
C51 N3 C42 C38 178(2) . . . . ?
C51 C13 C50 N4 58(5) . . . . ?
C52 C6 C7 O2 177.9(15) . . . . ?
C52 C6 C7 C30 -2(2) . . . . ?
C52 C32 C34 C30 2(3) . . . . ?
C1 C18 C44 C19 9(4) . . . . ?
C1 C18 B1 C17 -141.4(15) . . . . ?
C1 C18 B1 C24 -21(2) . . . . ?
C1 C18 B1 C27 99.0(17) . . . . ?
C1 C20 C48 C19 -1(4) . . . . ?
C3 C22 C31 C46 -1(3) . . . . ?
C4 C24 C37 C5 1(2) . . . . ?
C4 C24 B1 C17 -163.3(14) . . . . ?
C4 C24 B1 C18 77.7(19) . . . . ?
C4 C24 B1 C27 -43.8(18) . . . . ?
C5 C35 C40 C4 -4(3) . . . . ?
C17 C36 C41 C11 2(3) . . . . ?
C17 C47 C49 C11 1(5) . . . . ?
C18 C1 C20 C48 4(3) . . . . ?
C20 C1 C18 C44 -8(3) . . . . ?
C20 C1 C18 B1 175.9(15) . . . . ?
C22 C3 C39 C27 -3(3) . . . . ?
C22 C31 C46 C27 -1(3) . . . . ?
C24 C4 C40 C35 1(3) . . . . ?
C35 C5 C37 C24 -4(3) . . . . ?
C36 C17 C47 C49 -1(3) . . . . ?
C36 C17 B1 C18 -150.9(15) . . . . ?
C36 C17 B1 C24 89.0(18) . . . . ?
C36 C17 B1 C27 -30.4(19) . . . . ?
C37 C5 C35 C40 5(3) . . . . ?
C37 C24 B1 C17 20(2) . . . . ?
C37 C24 B1 C18 -99.4(17) . . . . ?
C37 C24 B1 C27 139.1(15) . . . . ?
C39 C3 C22 C31 3(3) . . . . ?
C39 C27 C46 C31 2(2) . . . . ?
C39 C27 B1 C17 -95.6(16) . . . . ?
C39 C27 B1 C18 23.5(19) . . . . ?
C39 C27 B1 C24 144.5(14) . . . . ?
C40 C4 C24 C37 1(2) . . . . ?
C40 C4 C24 B1 -176.6(17) . . . . ?
C41 C11 C49 C47 0(5) . . . . ?
C44 C18 B1 C17 43(3) . . . . ?
C44 C18 B1 C24 162(2) . . . . ?
C44 C18 B1 C27 -77(2) . . . . ?
C44 C19 C48 C20 1(4) . . . . ?
C46 C27 C39 C3 0(2) . . . . ?
C46 C27 B1 C17 80.4(16) . . . . ?
C46 C27 B1 C18 -160.5(13) . . . . ?
C46 C27 B1 C24 -39.5(17) . . . . ?
C47 C17 C36 C41 0(3) . . . . ?
C47 C17 B1 C18 32(2) . . . . ?
C47 C17 B1 C24 -88(2) . . . . ?
C47 C17 B1 C27 152.6(16) . . . . ?
C48 C19 C44 C18 -6(5) . . . . ?
C49 C11 C41 C36 -2(4) . . . . ?
B1 C17 C36 C41 -177.2(18) . . . . ?
B1 C17 C47 C49 176(2) . . . . ?
B1 C18 C44 C19 -175(3) . . . . ?
B1 C24 C37 C5 178.2(17) . . . . ?
B1 C27 C39 C3 176.7(16) . . . . ?
B1 C27 C46 C31 -174.8(15) . . . . ?

loop_
_twin_individual_id
_twin_individual_mass_fraction_refined
_oxdiff_twin_reflns_isolated
_oxdiff_twin_reflns_overlapped
_twin_individual_twin_lattice_type
_twin_individual_twin_matrix_11
_twin_individual_twin_matrix_12
_twin_individual_twin_matrix_13
_twin_individual_twin_matrix_21
_twin_individual_twin_matrix_22
_twin_individual_twin_matrix_23
_twin_individual_twin_matrix_31
_twin_individual_twin_matrix_32
_twin_individual_twin_matrix_33
1 0.956(8) 434 26765 ref 1.0000 0.0000 0.0000 0.0000 1.0000 0.0000 0.0000 0.0000 1.0000
2 0.044(8) 316 26765 nmt 1.0048 0.0004 -0.0041 -0.0002 -1.0066 0.0023 -0.0325 -0.0050 -0.9969

loop_
_smtbx_masks_void_nr
_smtbx_masks_void_average_x
_smtbx_masks_void_average_y
_smtbx_masks_void_average_z
_smtbx_masks_void_volume
_smtbx_masks_void_count_electrons
_smtbx_masks_void_content
1 -1.000 0.250 0.000 295.3 20.5 ?
2 0.167 0.750 0.500 295.3 22.2 ?
